data_1532261
loop_
_publ_author_name
'Weber, F.A.'
'Schleid, T.'

_publ_section_title
;
 Vier Oxidselenide des Praseodyms: Pr10 O Se14, Pr2 O Se2, Pr2 O2 Seund
 Pr4 O4 Se3
;
_journal_name_full 'Zeitschrift fuer Anorganische und Allgemeine Chemie'
_journal_page_first 1383
_journal_page_last 1388
_journal_volume 627
_journal_year 2001
_chemical_formula_sum 'O Pr2 Se2'
_chemical_name_systematic 'Pr2 O Se2'
_space_group_IT_number 14
_symmetry_space_group_name_Hall '-P 2ybc'
_symmetry_space_group_name_H-M 'P 1 21/c 1'
_cell_angle_alpha 90
_cell_angle_beta 100.288
_cell_angle_gamma 90
_cell_formula_units_Z 4
_cell_length_a 8.8205
_cell_length_b 7.3289
_cell_length_c 7.3294
_cell_volume 466.188
_citation_journal_id_ASTM ZAACAB
_cod_data_source_file Weber_ZAACAB_2001_8.cif
_cod_data_source_block O1Pr2Se2
_cod_original_cell_volume 466.1882
_cod_original_formula_sum 'O1 Pr2 Se2'
_cod_database_code 1532261

loop_
_symmetry_equiv_pos_as_xyz
x,y,z
-x,y+1/2,-z+1/2
-x,-y,-z
x,-y-1/2,z-1/2

loop_
_atom_site_label
_atom_site_type_symbol
_atom_site_fract_x
_atom_site_fract_y
_atom_site_fract_z
_atom_site_occupancy
_atom_site_U_iso_or_equiv
Pr2 Pr+3 0.14172 0.55351 0.75435 1 0.0
Pr1 Pr+3 0.5741 0.64943 0.82376 1 0.0
Se1 Se-2 0.68023 0.12865 0.06627 1 0.0
Se2 Se-2 0.07857 0.27722 0.02885 1 0.0
O1 O-2 0.3852 0.0844 0.3507 1 0.0
